data_7238302
loop_
_publ_author_name
'Chen, Man-Sheng'
'Su, Zhi'
'Chen, Min'
'Chen, Shui-Sheng'
'Li, Yi-Zhi'
'Sun, Wei-Yin'

_publ_section_title
;
 Three-dimensional lanthanide--silver heterometallic coordination
 polymers: syntheses, structures and properties
;
_journal_issue 10
_journal_name_full CrystEngComm
_journal_page_first 3267
_journal_paper_doi 10.1039/c005207h
_journal_volume 12
_journal_year 2010
_chemical_formula_sum 'C28 H18 Ag N4 Nd O11'
_chemical_formula_weight 838.57
_space_group_IT_number 2
_space_group_name_Hall '-P 1'
_space_group_name_H-M_alt 'P -1'
_symmetry_cell_setting triclinic
_symmetry_space_group_name_H-M 'P -1'
_atom_sites_solution_hydrogens geom
_atom_sites_solution_primary direct
_atom_sites_solution_secondary difmap
_audit_creation_method SHELXL-97
_cell_angle_alpha 107.747(2)
_cell_angle_beta 106.8520(10)
_cell_angle_gamma 102.640(2)
_cell_formula_units_Z 2
_cell_length_a 10.4585(11)
_cell_length_b 11.0901(12)
_cell_length_c 13.6890(15)
_cell_measurement_temperature 293(2)
_cell_volume 1362.6(3)
_computing_structure_refinement 'SHELXL-97 (Sheldrick, 1997)'
_computing_structure_solution 'SHELXS-97 (Sheldrick, 1990)'
_diffrn_ambient_temperature 293(2)
_diffrn_measured_fraction_theta_full 0.981
_diffrn_measured_fraction_theta_max 0.981
_diffrn_radiation_monochromator graphite
_diffrn_radiation_source 'fine-focus sealed tube'
_diffrn_radiation_type MoK\a
_diffrn_radiation_wavelength 0.71073
_diffrn_reflns_av_R_equivalents 0.0509
_diffrn_reflns_av_sigmaI/netI 0.0514
_diffrn_reflns_limit_h_max 12
_diffrn_reflns_limit_h_min -12
_diffrn_reflns_limit_k_max 7
_diffrn_reflns_limit_k_min -13
_diffrn_reflns_limit_l_max 16
_diffrn_reflns_limit_l_min -16
_diffrn_reflns_number 6953
_diffrn_reflns_theta_full 25.25
_diffrn_reflns_theta_max 25.25
_diffrn_reflns_theta_min 1.69
_exptl_absorpt_coefficient_mu 2.676
_exptl_absorpt_correction_T_max 0.7757
_exptl_absorpt_correction_T_min 0.6445
_exptl_absorpt_correction_type multi-scan
_exptl_absorpt_process_details 'SADABS; Bruker, 2000'
_exptl_crystal_density_diffrn 2.044
_exptl_crystal_density_method 'not measured'
_exptl_crystal_F_000 818
_exptl_crystal_size_max 0.18
_exptl_crystal_size_mid 0.12
_exptl_crystal_size_min 0.10
_refine_diff_density_max 1.766
_refine_diff_density_min -1.754
_refine_diff_density_rms 0.123
_refine_ls_extinction_method none
_refine_ls_goodness_of_fit_ref 1.014
_refine_ls_hydrogen_treatment constr
_refine_ls_matrix_type full
_refine_ls_number_parameters 406
_refine_ls_number_reflns 4847
_refine_ls_number_restraints 0
_refine_ls_restrained_S_all 1.014
_refine_ls_R_factor_all 0.0359
_refine_ls_R_factor_gt 0.0331
_refine_ls_shift/su_max 0.002
_refine_ls_shift/su_mean 0.000
_refine_ls_structure_factor_coef Fsqd
_refine_ls_weighting_details 'calc w=1/[\s^2^(Fo^2^)+(0.0484P)^2^+0.0000P] where P=(Fo^2^+2Fc^2^)/3'
_refine_ls_weighting_scheme calc
_refine_ls_wR_factor_gt 0.0829
_refine_ls_wR_factor_ref 0.0843
_reflns_number_gt 4468
_reflns_number_total 4847
_reflns_threshold_expression >2sigma(I)
_cod_data_source_file c005207h.txt
_cod_data_source_block 8
_cod_depositor_comments
;
The following automatic conversions were performed:

data item '_symmetry_cell_setting' value 'Triclinic' was changed to
'triclinic' in accordance with the
/home/saulius/struct/COD-crude-data/automatic-downloads/DataCite-retrospective/RSC/depositions/lib/dictionaries/cif_core.dic
dictionary named 'cif_core.dic' version 2.4.2 last updated on
2011-04-26.

Automatic conversion script
Id: cif_fix_values 6909 2019-04-08 15:41:33Z antanas 
;
_cod_original_sg_symbol_H-M 'P-1 '
_cod_database_code 7238302

loop_
_symmetry_equiv_pos_as_xyz
'x, y, z'
'-x, -y, -z'

loop_
_atom_site_label
_atom_site_type_symbol
_atom_site_fract_x
_atom_site_fract_y
_atom_site_fract_z
_atom_site_U_iso_or_equiv
_atom_site_adp_type
_atom_site_occupancy
_atom_site_symmetry_multiplicity
_atom_site_calc_flag
_atom_site_refinement_flags
Ag1 Ag -0.11620(4) -0.26702(6) 0.05076(3) 0.05461(16) Uani 1 1 d .
Nd1 Nd 1.36393(2) 0.04657(2) 0.888277(16) 0.01395(9) Uani 1 1 d .
C1 C 1.3225(4) 0.7433(4) 0.8988(3) 0.0175(8) Uani 1 1 d .
C2 C 1.2937(4) 0.6021(4) 0.8231(3) 0.0194(9) Uani 1 1 d .
C3 C 1.2459(5) 0.5659(4) 0.7094(3) 0.0221(9) Uani 1 1 d .
H3 H 1.2238 0.6271 0.6795 0.027 Uiso 1 1 calc R
C4 C 1.2310(5) 0.4384(4) 0.6401(3) 0.0217(9) Uani 1 1 d .
C5 C 1.2635(5) 0.3475(4) 0.6844(3) 0.0235(9) Uani 1 1 d .
H5 H 1.2557 0.2628 0.6382 0.028 Uiso 1 1 calc R
C6 C 1.3079(4) 0.3830(4) 0.7985(3) 0.0188(9) Uani 1 1 d .
C7 C 1.3232(4) 0.5095(4) 0.8673(3) 0.0203(9) Uani 1 1 d .
H7 H 1.3534 0.5330 0.9436 0.024 Uiso 1 1 calc R
C8 C 1.3439(4) 0.2832(4) 0.8443(3) 0.0194(9) Uani 1 1 d .
C9 C 1.2549(5) 0.4761(5) 0.4802(4) 0.0284(10) Uani 1 1 d .
C10 C 1.2166(5) 0.4224(5) 0.3571(4) 0.0285(10) Uani 1 1 d .
C11 C 1.3245(5) 0.4426(5) 0.3190(4) 0.0342(11) Uani 1 1 d .
H11 H 1.4183 0.4861 0.3689 0.041 Uiso 1 1 calc R
C12 C 1.2926(6) 0.3981(5) 0.2073(4) 0.0374(12) Uani 1 1 d .
H12 H 1.3668 0.4098 0.1828 0.045 Uiso 1 1 calc R
C13 C 1.0558(5) 0.3191(6) 0.1690(4) 0.0383(12) Uani 1 1 d .
H13 H 0.9627 0.2764 0.1176 0.046 Uiso 1 1 calc R
C14 C 1.0794(5) 0.3589(5) 0.2795(4) 0.0330(11) Uani 1 1 d .
H14 H 1.0038 0.3434 0.3021 0.040 Uiso 1 1 calc R
C15 C 0.6730(4) -0.0671(4) 0.9037(3) 0.0186(9) Uani 1 1 d .
C16 C 0.7024(4) -0.0835(4) 0.8008(3) 0.0176(8) Uani 1 1 d .
C17 C 0.8404(4) -0.0553(4) 0.8045(3) 0.0189(9) Uani 1 1 d .
H17 H 0.9163 -0.0242 0.8721 0.023 Uiso 1 1 calc R
C18 C 0.8650(4) -0.0731(4) 0.7080(3) 0.0192(9) Uani 1 1 d .
C19 C 0.7498(4) -0.1194(4) 0.6071(3) 0.0200(9) Uani 1 1 d .
H19 H 0.7652 -0.1312 0.5418 0.024 Uiso 1 1 calc R
C20 C 0.6144(4) -0.1474(4) 0.6043(3) 0.0185(8) Uani 1 1 d .
C21 C 0.5892(4) -0.1326(4) 0.6999(3) 0.0193(9) Uani 1 1 d .
H21 H 0.4966 -0.1555 0.6967 0.023 Uiso 1 1 calc R
C22 C 1.0100(4) -0.0593(4) 0.7072(3) 0.0193(9) Uani 1 1 d .
C23 C 0.4799(4) -0.1532(4) 0.4226(3) 0.0211(9) Uani 1 1 d .
C24 C 0.3323(4) -0.2096(4) 0.3340(3) 0.0225(9) Uani 1 1 d .
C25 C 0.3173(5) -0.2318(6) 0.2266(4) 0.0340(12) Uani 1 1 d .
H25 H 0.3964 -0.2189 0.2079 0.041 Uiso 1 1 calc R
C26 C 0.1830(5) -0.2737(6) 0.1467(4) 0.0403(13) Uani 1 1 d .
H26 H 0.1731 -0.2928 0.0733 0.048 Uiso 1 1 calc R
C27 C 0.0833(5) -0.2678(6) 0.2745(4) 0.0432(14) Uani 1 1 d .
H27 H 0.0029 -0.2799 0.2918 0.052 Uiso 1 1 calc R
C28 C 0.2123(5) -0.2305(6) 0.3573(4) 0.0350(12) Uani 1 1 d .
H28 H 0.2189 -0.2193 0.4290 0.042 Uiso 1 1 calc R
N1 N 1.1593(4) 0.3382(5) 0.1313(3) 0.0358(10) Uani 1 1 d .
N2 N 1.1885(4) 0.4010(4) 0.5223(3) 0.0237(8) Uani 1 1 d .
H2 H 1.1186 0.3284 0.4779 0.028 Uiso 1 1 calc R
N3 N 0.0671(4) -0.2879(5) 0.1696(3) 0.0370(10) Uani 1 1 d .
N4 N 0.4934(4) -0.1999(4) 0.5032(3) 0.0230(8) Uani 1 1 d .
H4 H 0.4238 -0.2665 0.4931 0.028 Uiso 1 1 calc R
O1 O 1.4022(3) 0.7814(3) 0.9990(2) 0.0230(6) Uani 1 1 d .
O2 O 1.2655(3) 0.8144(3) 0.8578(2) 0.0228(6) Uani 1 1 d .
O3 O 1.3336(3) 0.2862(3) 0.9347(2) 0.0217(6) Uani 1 1 d .
O4 O 1.3825(3) 0.1967(3) 0.7896(2) 0.0246(7) Uani 1 1 d .
O5 O 1.3473(5) 0.5857(4) 0.5380(3) 0.0574(13) Uani 1 1 d .
O6 O 0.5538(3) -0.0608(3) 0.9041(2) 0.0197(6) Uani 1 1 d .
O7 O 0.7659(3) -0.0624(3) 0.9874(2) 0.0289(7) Uani 1 1 d .
O8 O 1.0191(3) -0.1319(3) 0.6207(2) 0.0310(8) Uani 1 1 d .
O9 O 1.1140(3) 0.0215(3) 0.7941(2) 0.0240(7) Uani 1 1 d .
O10 O 0.5751(3) -0.0701(3) 0.4207(2) 0.0288(7) Uani 1 1 d .
O1W O 1.3003(3) -0.0811(3) 0.6829(2) 0.0228(6) Uani 1 1 d .
H1WB H 1.3469 -0.0324 0.6589 0.027 Uiso 1 1 d R
H1WA H 1.2125 -0.0989 0.6476 0.027 Uiso 1 1 d R

loop_
_atom_site_aniso_label
_atom_site_aniso_U_11
_atom_site_aniso_U_22
_atom_site_aniso_U_33
_atom_site_aniso_U_23
_atom_site_aniso_U_13
_atom_site_aniso_U_12
Ag1 0.0300(2) 0.1158(4) 0.0290(2) 0.0328(3) 0.01343(18) 0.0358(3)
Nd1 0.01488(13) 0.01464(13) 0.01361(13) 0.00617(9) 0.00508(9) 0.00705(9)
C1 0.015(2) 0.019(2) 0.022(2) 0.0106(18) 0.0098(17) 0.0066(17)
C2 0.019(2) 0.017(2) 0.023(2) 0.0088(18) 0.0067(17) 0.0078(17)
C3 0.026(2) 0.020(2) 0.023(2) 0.0112(18) 0.0089(18) 0.0098(18)
C4 0.024(2) 0.020(2) 0.019(2) 0.0087(18) 0.0069(18) 0.0044(18)
C5 0.029(2) 0.018(2) 0.022(2) 0.0053(18) 0.0102(19) 0.0078(19)
C6 0.017(2) 0.018(2) 0.024(2) 0.0127(18) 0.0062(17) 0.0063(17)
C7 0.020(2) 0.022(2) 0.017(2) 0.0078(17) 0.0052(17) 0.0068(17)
C8 0.016(2) 0.018(2) 0.023(2) 0.0104(18) 0.0048(18) 0.0046(17)
C9 0.033(3) 0.025(2) 0.023(2) 0.010(2) 0.008(2) 0.004(2)
C10 0.037(3) 0.027(2) 0.024(2) 0.013(2) 0.013(2) 0.011(2)
C11 0.025(2) 0.043(3) 0.029(3) 0.012(2) 0.007(2) 0.007(2)
C12 0.036(3) 0.049(3) 0.039(3) 0.023(3) 0.021(2) 0.019(3)
C13 0.030(3) 0.060(4) 0.026(3) 0.019(2) 0.008(2) 0.019(3)
C14 0.035(3) 0.049(3) 0.027(2) 0.023(2) 0.017(2) 0.019(2)
C15 0.023(2) 0.016(2) 0.021(2) 0.0073(17) 0.0124(18) 0.0068(17)
C16 0.019(2) 0.021(2) 0.016(2) 0.0086(17) 0.0090(17) 0.0094(17)
C17 0.016(2) 0.024(2) 0.016(2) 0.0080(17) 0.0046(17) 0.0083(17)
C18 0.016(2) 0.022(2) 0.020(2) 0.0101(18) 0.0064(17) 0.0071(17)
C19 0.022(2) 0.026(2) 0.0117(19) 0.0074(17) 0.0058(17) 0.0089(18)
C20 0.017(2) 0.019(2) 0.021(2) 0.0100(17) 0.0051(17) 0.0070(17)
C21 0.015(2) 0.024(2) 0.022(2) 0.0098(18) 0.0079(17) 0.0094(17)
C22 0.016(2) 0.024(2) 0.017(2) 0.0091(18) 0.0038(17) 0.0072(18)
C23 0.019(2) 0.028(2) 0.019(2) 0.0096(18) 0.0095(18) 0.0081(19)
C24 0.019(2) 0.024(2) 0.024(2) 0.0101(19) 0.0051(18) 0.0082(18)
C25 0.021(2) 0.061(3) 0.027(2) 0.022(2) 0.011(2) 0.018(2)
C26 0.030(3) 0.071(4) 0.021(2) 0.019(3) 0.006(2) 0.021(3)
C27 0.024(3) 0.073(4) 0.041(3) 0.032(3) 0.014(2) 0.017(3)
C28 0.026(3) 0.058(3) 0.021(2) 0.019(2) 0.009(2) 0.010(2)
N1 0.036(2) 0.055(3) 0.025(2) 0.021(2) 0.0129(19) 0.022(2)
N2 0.031(2) 0.0185(19) 0.0135(17) 0.0046(15) 0.0034(15) 0.0040(16)
N3 0.024(2) 0.060(3) 0.023(2) 0.015(2) 0.0037(17) 0.017(2)
N4 0.0142(18) 0.031(2) 0.0186(18) 0.0116(16) 0.0002(14) 0.0037(16)
O1 0.0273(17) 0.0180(15) 0.0190(15) 0.0066(12) 0.0045(13) 0.0058(13)
O2 0.0209(15) 0.0189(15) 0.0278(16) 0.0098(13) 0.0056(13) 0.0093(13)
O3 0.0251(16) 0.0247(16) 0.0235(15) 0.0151(13) 0.0112(13) 0.0133(13)
O4 0.0327(18) 0.0243(16) 0.0284(16) 0.0139(14) 0.0176(14) 0.0178(14)
O5 0.077(3) 0.039(2) 0.029(2) 0.0055(18) 0.019(2) -0.019(2)
O6 0.0165(15) 0.0242(16) 0.0200(14) 0.0069(12) 0.0096(12) 0.0089(12)
O7 0.0254(17) 0.052(2) 0.0198(16) 0.0187(15) 0.0119(14) 0.0227(16)
O8 0.0209(17) 0.039(2) 0.0244(16) 0.0023(15) 0.0098(14) 0.0083(15)
O9 0.0162(15) 0.0331(18) 0.0197(15) 0.0092(14) 0.0048(12) 0.0075(13)
O10 0.0240(17) 0.0377(19) 0.0232(16) 0.0162(15) 0.0071(14) 0.0045(15)
O1W 0.0220(16) 0.0263(17) 0.0218(15) 0.0097(13) 0.0097(13) 0.0091(13)

loop_
_atom_type_symbol
_atom_type_description
_atom_type_scat_dispersion_real
_atom_type_scat_dispersion_imag
_atom_type_scat_source
C C 0.0033 0.0016 'International Tables Vol C Tables 4.2.6.8 and 6.1.1.4'
N N 0.0061 0.0033 'International Tables Vol C Tables 4.2.6.8 and 6.1.1.4'
Nd Nd -0.1943 3.0179 'International Tables Vol C Tables 4.2.6.8 and 6.1.1.4'
O O 0.0106 0.0060 'International Tables Vol C Tables 4.2.6.8 and 6.1.1.4'
Ag Ag -0.8971 1.1015 'International Tables Vol C Tables 4.2.6.8 and 6.1.1.4'
H H 0.0000 0.0000 'International Tables Vol C Tables 4.2.6.8 and 6.1.1.4'

loop_
_geom_angle_atom_site_label_1
_geom_angle_atom_site_label_2
_geom_angle_atom_site_label_3
_geom_angle
_geom_angle_site_symmetry_1
_geom_angle_site_symmetry_3
N3 Ag1 N1 121.46(15) . 2_655
N3 Ag1 O3 124.61(12) . 2_656
N1 Ag1 O3 106.23(13) 2_655 2_656
O2 Nd1 O1 133.54(9) 1_545 2_867
O2 Nd1 O4 142.20(10) 1_545 .
O1 Nd1 O4 75.81(10) 2_867 .
O2 Nd1 O7 78.19(11) 1_545 2_757
O1 Nd1 O7 105.05(10) 2_867 2_757
O4 Nd1 O7 122.11(10) . 2_757
O2 Nd1 O9 83.60(10) 1_545 .
O1 Nd1 O9 141.36(10) 2_867 .
O4 Nd1 O9 77.38(10) . .
O7 Nd1 O9 67.47(9) 2_757 .
O2 Nd1 O6 69.70(9) 1_545 1_655
O1 Nd1 O6 69.88(9) 2_867 1_655
O4 Nd1 O6 112.81(9) . 1_655
O7 Nd1 O6 121.74(9) 2_757 1_655
O9 Nd1 O6 147.51(10) . 1_655
O2 Nd1 O1W 75.74(10) 1_545 .
O1 Nd1 O1W 119.35(9) 2_867 .
O4 Nd1 O1W 67.75(9) . .
O7 Nd1 O1W 135.20(10) 2_757 .
O9 Nd1 O1W 73.92(9) . .
O6 Nd1 O1W 81.61(9) 1_655 .
O2 Nd1 O3 147.35(9) 1_545 .
O1 Nd1 O3 71.50(9) 2_867 .
O4 Nd1 O3 50.68(9) . .
O7 Nd1 O3 74.17(10) 2_757 .
O9 Nd1 O3 70.02(10) . .
O6 Nd1 O3 140.93(9) 1_655 .
O1W Nd1 O3 113.08(9) . .
O2 Nd1 O6 78.80(9) 1_545 2_757
O1 Nd1 O6 70.07(9) 2_867 2_757
O4 Nd1 O6 139.00(9) . 2_757
O7 Nd1 O6 50.38(9) 2_757 2_757
O9 Nd1 O6 117.52(9) . 2_757
O6 Nd1 O6 76.03(9) 1_655 2_757
O1W Nd1 O6 150.65(9) . 2_757
O3 Nd1 O6 96.23(8) . 2_757
O2 Nd1 C15 77.53(10) 1_545 2_757
O1 Nd1 C15 87.50(11) 2_867 2_757
O4 Nd1 C15 134.91(10) . 2_757
O7 Nd1 C15 24.83(10) 2_757 2_757
O9 Nd1 C15 92.17(11) . 2_757
O6 Nd1 C15 99.49(10) 1_655 2_757
O1W Nd1 C15 151.00(11) . 2_757
O3 Nd1 C15 84.39(10) . 2_757
O6 Nd1 C15 25.55(10) 2_757 2_757
O2 Nd1 Nd1 70.08(7) 1_545 2_857
O1 Nd1 Nd1 64.25(7) 2_867 2_857
O4 Nd1 Nd1 136.98(7) . 2_857
O7 Nd1 Nd1 84.77(7) 2_757 2_857
O9 Nd1 Nd1 145.25(7) . 2_857
O6 Nd1 Nd1 39.24(6) 1_655 2_857
O1W Nd1 Nd1 118.57(6) . 2_857
O3 Nd1 Nd1 123.36(6) . 2_857
O6 Nd1 Nd1 36.78(6) 2_757 2_857
C15 Nd1 Nd1 60.89(8) 2_757 2_857
O2 C1 O1 125.0(4) . .
O2 C1 C2 117.8(3) . .
O1 C1 C2 117.2(4) . .
C3 C2 C7 119.9(4) . .
C3 C2 C1 120.0(4) . .
C7 C2 C1 120.0(4) . .
C2 C3 C4 120.0(4) . .
C2 C3 H3 120.0 . .
C4 C3 H3 120.0 . .
C5 C4 C3 120.0(4) . .
C5 C4 N2 119.0(4) . .
C3 C4 N2 120.9(4) . .
C4 C5 C6 119.8(4) . .
C4 C5 H5 120.1 . .
C6 C5 H5 120.1 . .
C7 C6 C5 120.2(4) . .
C7 C6 C8 121.1(4) . .
C5 C6 C8 118.7(4) . .
C6 C7 C2 120.1(4) . .
C6 C7 H7 120.0 . .
C2 C7 H7 120.0 . .
O4 C8 O3 121.7(4) . .
O4 C8 C6 117.6(4) . .
O3 C8 C6 120.7(4) . .
O5 C9 N2 122.7(4) . .
O5 C9 C10 118.7(4) . .
N2 C9 C10 118.6(4) . .
C11 C10 C14 117.9(4) . .
C11 C10 C9 118.1(4) . .
C14 C10 C9 124.0(4) . .
C12 C11 C10 119.4(5) . .
C12 C11 H11 120.3 . .
C10 C11 H11 120.3 . .
N1 C12 C11 123.1(5) . .
N1 C12 H12 118.5 . .
C11 C12 H12 118.5 . .
N1 C13 C14 123.3(5) . .
N1 C13 H13 118.3 . .
C14 C13 H13 118.3 . .
C13 C14 C10 119.3(5) . .
C13 C14 H14 120.4 . .
C10 C14 H14 120.4 . .
O7 C15 O6 121.1(4) . .
O7 C15 C16 119.1(4) . .
O6 C15 C16 119.8(4) . .
O7 C15 Nd1 55.8(2) . 2_757
O6 C15 Nd1 65.3(2) . 2_757
C16 C15 Nd1 174.5(3) . 2_757
C21 C16 C17 119.9(4) . .
C21 C16 C15 118.9(4) . .
C17 C16 C15 121.2(4) . .
C18 C17 C16 120.2(4) . .
C18 C17 H17 119.9 . .
C16 C17 H17 119.9 . .
C17 C18 C19 119.2(4) . .
C17 C18 C22 121.4(4) . .
C19 C18 C22 119.0(4) . .
C20 C19 C18 120.1(4) . .
C20 C19 H19 119.9 . .
C18 C19 H19 119.9 . .
C19 C20 C21 120.8(4) . .
C19 C20 N4 122.3(4) . .
C21 C20 N4 116.8(4) . .
C20 C21 C16 119.6(4) . .
C20 C21 H21 120.2 . .
C16 C21 H21 120.2 . .
O8 C22 O9 124.7(4) . .
O8 C22 C18 117.7(4) . .
O9 C22 C18 117.5(4) . .
O10 C23 N4 124.2(4) . .
O10 C23 C24 121.6(4) . .
N4 C23 C24 114.1(4) . .
C25 C24 C28 118.4(4) . .
C25 C24 C23 118.7(4) . .
C28 C24 C23 122.8(4) . .
C24 C25 C26 118.9(4) . .
C24 C25 H25 120.6 . .
C26 C25 H25 120.6 . .
N3 C26 C25 123.0(4) . .
N3 C26 H26 118.5 . .
C25 C26 H26 118.5 . .
N3 C27 C28 122.9(5) . .
N3 C27 H27 118.5 . .
C28 C27 H27 118.5 . .
C27 C28 C24 119.4(4) . .
C27 C28 H28 120.3 . .
C24 C28 H28 120.3 . .
C13 N1 C12 117.0(4) . .
C13 N1 Ag1 122.1(3) . 2_655
C12 N1 Ag1 120.8(3) . 2_655
C9 N2 C4 121.7(4) . .
C9 N2 H2 119.2 . .
C4 N2 H2 119.2 . .
C26 N3 C27 117.3(4) . .
C26 N3 Ag1 115.5(3) . .
C27 N3 Ag1 123.2(3) . .
C23 N4 C20 124.9(4) . .
C23 N4 H4 117.6 . .
C20 N4 H4 117.6 . .
C1 O1 Nd1 131.6(3) . 2_867
C1 O2 Nd1 129.5(3) . 1_565
C8 O3 Ag1 118.6(3) . 2_656
C8 O3 Nd1 88.3(2) . .
Ag1 O3 Nd1 108.15(11) 2_656 .
C8 O4 Nd1 98.1(2) . .
C15 O6 Nd1 153.0(3) . 1_455
C15 O6 Nd1 89.1(2) . 2_757
Nd1 O6 Nd1 103.97(9) 1_455 2_757
C15 O7 Nd1 99.4(2) . 2_757
C22 O9 Nd1 137.6(3) . .
Nd1 O1W H1WB 109.4 . .
Nd1 O1W H1WA 109.4 . .
H1WB O1W H1WA 108.1 . .

loop_
_geom_bond_atom_site_label_1
_geom_bond_atom_site_label_2
_geom_bond_distance
_geom_bond_site_symmetry_2
Ag1 N3 2.235(4) .
Ag1 N1 2.243(4) 2_655
Ag1 O3 2.309(3) 2_656
Nd1 O2 2.409(3) 1_545
Nd1 O1 2.445(3) 2_867
Nd1 O4 2.453(3) .
Nd1 O7 2.457(3) 2_757
Nd1 O9 2.465(3) .
Nd1 O6 2.521(3) 1_655
Nd1 O1W 2.535(3) .
Nd1 O3 2.650(3) .
Nd1 O6 2.663(3) 2_757
Nd1 C15 2.931(4) 2_757
C1 O2 1.254(5) .
C1 O1 1.260(5) .
C1 C2 1.497(6) .
C2 C3 1.384(6) .
C2 C7 1.387(6) .
C3 C4 1.387(6) .
C3 H3 0.9300 .
C4 C5 1.380(6) .
C4 N2 1.436(5) .
C5 C6 1.390(6) .
C5 H5 0.9300 .
C6 C7 1.375(6) .
C6 C8 1.493(5) .
C7 H7 0.9300 .
C8 O4 1.245(5) .
C8 O3 1.264(5) .
C9 O5 1.222(6) .
C9 N2 1.334(6) .
C9 C10 1.499(6) .
C10 C11 1.378(7) .
C10 C14 1.379(7) .
C11 C12 1.365(7) .
C11 H11 0.9300 .
C12 N1 1.342(6) .
C12 H12 0.9300 .
C13 N1 1.332(6) .
C13 C14 1.369(6) .
C13 H13 0.9300 .
C14 H14 0.9300 .
C15 O7 1.247(5) .
C15 O6 1.264(5) .
C15 C16 1.494(5) .
C15 Nd1 2.931(4) 2_757
C16 C21 1.385(5) .
C16 C17 1.390(6) .
C17 C18 1.382(6) .
C17 H17 0.9300 .
C18 C19 1.399(6) .
C18 C22 1.494(6) .
C19 C20 1.368(6) .
C19 H19 0.9300 .
C20 C21 1.378(6) .
C20 N4 1.424(5) .
C21 H21 0.9300 .
C22 O8 1.255(5) .
C22 O9 1.255(5) .
C23 O10 1.212(5) .
C23 N4 1.339(5) .
C23 C24 1.509(6) .
C24 C25 1.369(6) .
C24 C28 1.371(6) .
C25 C26 1.378(6) .
C25 H25 0.9300 .
C26 N3 1.326(6) .
C26 H26 0.9300 .
C27 N3 1.337(6) .
C27 C28 1.364(6) .
C27 H27 0.9300 .
C28 H28 0.9300 .
N1 Ag1 2.243(4) 2_655
N2 H2 0.8600 .
N4 H4 0.8600 .
O1 Nd1 2.445(3) 2_867
O2 Nd1 2.409(3) 1_565
O3 Ag1 2.309(3) 2_656
O6 Nd1 2.521(3) 1_455
O6 Nd1 2.663(3) 2_757
O7 Nd1 2.457(3) 2_757
O1W H1WB 0.8500 .
O1W H1WA 0.8500 .

loop_
_geom_torsion_atom_site_label_1
_geom_torsion_atom_site_label_2
_geom_torsion_atom_site_label_3
_geom_torsion_atom_site_label_4
_geom_torsion
_geom_torsion_site_symmetry_1
_geom_torsion_site_symmetry_4
O2 C1 C2 C3 20.1(6) . .
O1 C1 C2 C3 -160.0(4) . .
O2 C1 C2 C7 -163.9(4) . .
O1 C1 C2 C7 16.0(6) . .
C7 C2 C3 C4 -1.6(6) . .
C1 C2 C3 C4 174.4(4) . .
C2 C3 C4 C5 0.2(7) . .
C2 C3 C4 N2 -176.8(4) . .
C3 C4 C5 C6 1.5(7) . .
N2 C4 C5 C6 178.6(4) . .
C4 C5 C6 C7 -1.8(6) . .
C4 C5 C6 C8 -179.3(4) . .
C5 C6 C7 C2 0.3(6) . .
C8 C6 C7 C2 177.8(4) . .
C3 C2 C7 C6 1.4(6) . .
C1 C2 C7 C6 -174.6(4) . .
C7 C6 C8 O4 -152.0(4) . .
C5 C6 C8 O4 25.5(6) . .
C7 C6 C8 O3 28.8(6) . .
C5 C6 C8 O3 -153.7(4) . .
O5 C9 C10 C11 39.2(7) . .
N2 C9 C10 C11 -139.4(5) . .
O5 C9 C10 C14 -138.0(5) . .
N2 C9 C10 C14 43.3(7) . .
C14 C10 C11 C12 -0.8(8) . .
C9 C10 C11 C12 -178.2(5) . .
C10 C11 C12 N1 2.0(8) . .
N1 C13 C14 C10 0.1(8) . .
C11 C10 C14 C13 -0.2(7) . .
C9 C10 C14 C13 177.1(5) . .
O7 C15 C16 C21 158.8(4) . .
O6 C15 C16 C21 -19.8(6) . .
O7 C15 C16 C17 -18.8(6) . .
O6 C15 C16 C17 162.6(4) . .
C21 C16 C17 C18 1.5(6) . .
C15 C16 C17 C18 179.0(4) . .
C16 C17 C18 C19 0.2(6) . .
C16 C17 C18 C22 -172.7(4) . .
C17 C18 C19 C20 -0.4(6) . .
C22 C18 C19 C20 172.6(4) . .
C18 C19 C20 C21 -1.0(7) . .
C18 C19 C20 N4 -177.4(4) . .
C19 C20 C21 C16 2.7(6) . .
N4 C20 C21 C16 179.2(4) . .
C17 C16 C21 C20 -2.9(6) . .
C15 C16 C21 C20 179.5(4) . .
C17 C18 C22 O8 147.5(4) . .
C19 C18 C22 O8 -25.5(6) . .
C17 C18 C22 O9 -30.6(6) . .
C19 C18 C22 O9 156.5(4) . .
O10 C23 C24 C25 36.9(7) . .
N4 C23 C24 C25 -145.1(4) . .
O10 C23 C24 C28 -138.4(5) . .
N4 C23 C24 C28 39.7(6) . .
C28 C24 C25 C26 0.2(8) . .
C23 C24 C25 C26 -175.2(5) . .
C24 C25 C26 N3 3.1(9) . .
N3 C27 C28 C24 1.3(9) . .
C25 C24 C28 C27 -2.3(8) . .
C23 C24 C28 C27 172.9(5) . .
C14 C13 N1 C12 1.0(8) . .
C14 C13 N1 Ag1 178.6(4) . 2_655
C11 C12 N1 C13 -2.0(8) . .
C11 C12 N1 Ag1 -179.7(4) . 2_655
O5 C9 N2 C4 -6.1(8) . .
C10 C9 N2 C4 172.6(4) . .
C5 C4 N2 C9 -125.3(5) . .
C3 C4 N2 C9 51.7(6) . .
C25 C26 N3 C27 -4.1(9) . .
C25 C26 N3 Ag1 154.1(5) . .
C28 C27 N3 C26 1.8(9) . .
C28 C27 N3 Ag1 -154.5(5) . .
N1 Ag1 N3 C26 34.8(5) 2_655 .
O3 Ag1 N3 C26 179.9(4) 2_656 .
N1 Ag1 N3 C27 -168.5(4) 2_655 .
O3 Ag1 N3 C27 -23.4(5) 2_656 .
O10 C23 N4 C20 8.4(7) . .
C24 C23 N4 C20 -169.6(4) . .
C19 C20 N4 C23 -46.2(6) . .
C21 C20 N4 C23 137.3(4) . .
O2 C1 O1 Nd1 -64.8(5) . 2_867
C2 C1 O1 Nd1 115.3(4) . 2_867
O1 C1 O2 Nd1 42.2(5) . 1_565
C2 C1 O2 Nd1 -137.9(3) . 1_565
O4 C8 O3 Ag1 -121.0(4) . 2_656
C6 C8 O3 Ag1 58.2(4) . 2_656
O4 C8 O3 Nd1 -11.2(4) . .
C6 C8 O3 Nd1 168.0(3) . .
O2 Nd1 O3 C8 -121.7(3) 1_545 .
O1 Nd1 O3 C8 92.8(2) 2_867 .
O4 Nd1 O3 C8 6.2(2) . .
O7 Nd1 O3 C8 -154.9(2) 2_757 .
O9 Nd1 O3 C8 -83.6(2) . .
O6 Nd1 O3 C8 83.9(3) 1_655 .
O1W Nd1 O3 C8 -22.0(3) . .
O6 Nd1 O3 C8 159.3(2) 2_757 .
C15 Nd1 O3 C8 -178.0(2) 2_757 .
Nd1 Nd1 O3 C8 132.5(2) 2_857 .
O2 Nd1 O3 Ag1 -2.1(2) 1_545 2_656
O1 Nd1 O3 Ag1 -147.60(13) 2_867 2_656
O4 Nd1 O3 Ag1 125.84(16) . 2_656
O7 Nd1 O3 Ag1 -35.30(11) 2_757 2_656
O9 Nd1 O3 Ag1 36.00(10) . 2_656
O6 Nd1 O3 Ag1 -156.52(10) 1_655 2_656
O1W Nd1 O3 Ag1 97.62(11) . 2_656
O6 Nd1 O3 Ag1 -81.06(11) 2_757 2_656
C15 Nd1 O3 Ag1 -58.37(12) 2_757 2_656
Nd1 Nd1 O3 Ag1 -107.84(9) 2_857 2_656
O3 C8 O4 Nd1 12.2(4) . .
C6 C8 O4 Nd1 -166.9(3) . .
O2 Nd1 O4 C8 129.7(3) 1_545 .
O1 Nd1 O4 C8 -83.9(3) 2_867 .
O7 Nd1 O4 C8 15.2(3) 2_757 .
O9 Nd1 O4 C8 68.0(3) . .
O6 Nd1 O4 C8 -144.5(2) 1_655 .
O1W Nd1 O4 C8 145.6(3) . .
O3 Nd1 O4 C8 -6.4(2) . .
O6 Nd1 O4 C8 -49.6(3) 2_757 .
C15 Nd1 O4 C8 -12.3(3) 2_757 .
Nd1 Nd1 O4 C8 -105.8(2) 2_857 .
O7 C15 O6 Nd1 119.0(5) . 1_455
C16 C15 O6 Nd1 -62.4(7) . 1_455
Nd1 C15 O6 Nd1 120.1(6) 2_757 1_455
O7 C15 O6 Nd1 -1.1(4) . 2_757
C16 C15 O6 Nd1 177.5(3) . 2_757
O6 C15 O7 Nd1 1.2(4) . 2_757
C16 C15 O7 Nd1 -177.4(3) . 2_757
O8 C22 O9 Nd1 -26.4(7) . .
C18 C22 O9 Nd1 151.5(3) . .
O2 Nd1 O9 C22 -49.1(4) 1_545 .
O1 Nd1 O9 C22 145.0(4) 2_867 .
O4 Nd1 O9 C22 98.0(4) . .
O7 Nd1 O9 C22 -129.0(4) 2_757 .
O6 Nd1 O9 C22 -14.8(5) 1_655 .
O1W Nd1 O9 C22 27.8(4) . .
O3 Nd1 O9 C22 150.4(4) . .
O6 Nd1 O9 C22 -123.0(4) 2_757 .
C15 Nd1 O9 C22 -126.3(4) 2_757 .
Nd1 Nd1 O9 C22 -89.4(4) 2_857 .
